data_7111952
loop_
_publ_author_name
'Fuyi Zhang'
'Liming Wang'
'Cui Zhang'
'Yufen Zhao'

_publ_section_title
;
 Novel regio- and stereoselective phosphonyl radical addition to glycals
 promoted by Mn(II)-air: syntheses of 1,2-dideoxy
 2-C-diphenylphosphinylglycopyranosides
;
_journal_name_full Chem.Commun.
_journal_page_first 2046
_journal_paper_doi 10.1039/c3cc48806c
_journal_volume 50
_journal_year 2014
_chemical_formula_sum 'C24 H27 O8 P'
_chemical_formula_weight 474.43
_chemical_name_systematic
; 
 ? 
;
_space_group_IT_number 169
_symmetry_cell_setting hexagonal
_symmetry_space_group_name_Hall 'P 61'
_symmetry_space_group_name_H-M 'P 61'
_atom_sites_solution_hydrogens geom
_atom_sites_solution_primary direct
_atom_sites_solution_secondary difmap
_audit_creation_method SHELXL-97
_cell_angle_alpha 90.00
_cell_angle_beta 90.00
_cell_angle_gamma 120.00
_cell_formula_units_Z 6
_cell_length_a 11.64595(8)
_cell_length_b 11.64595(8)
_cell_length_c 31.3727(3)
_cell_measurement_reflns_used 10855
_cell_measurement_temperature 293(2)
_cell_measurement_theta_max 71.8641
_cell_measurement_theta_min 2.8146
_cell_volume 3684.96(5)
_computing_cell_refinement 'Oxford Diffraction Ltd.'
_computing_data_collection 'Oxford Diffraction Ltd.'
_computing_data_reduction 'Oxford Diffraction Ltd.'
_computing_molecular_graphics olex2
_computing_publication_material olex2
_computing_structure_refinement 'SHELXL-97 (Sheldrick, 1997)'
_computing_structure_solution 'SHELXS-97 (Sheldrick, 1990)'
_diffrn_ambient_temperature 293(2)
_diffrn_measured_fraction_theta_full 1.000
_diffrn_measured_fraction_theta_max 1.000
_diffrn_measurement_device_type 'Xcalibur, Eos, Gemini'
_diffrn_measurement_method '\w scans'
_diffrn_radiation_monochromator graphite
_diffrn_radiation_source 'fine-focus sealed tube'
_diffrn_radiation_type CuK\a
_diffrn_radiation_wavelength 1.54184
_diffrn_reflns_av_R_equivalents 0.0264
_diffrn_reflns_av_sigmaI/netI 0.0202
_diffrn_reflns_limit_h_max 13
_diffrn_reflns_limit_h_min -13
_diffrn_reflns_limit_k_max 12
_diffrn_reflns_limit_k_min -13
_diffrn_reflns_limit_l_max 35
_diffrn_reflns_limit_l_min -37
_diffrn_reflns_number 19381
_diffrn_reflns_theta_full 67.22
_diffrn_reflns_theta_max 67.22
_diffrn_reflns_theta_min 4.38
_exptl_absorpt_coefficient_mu 1.382
_exptl_absorpt_correction_T_max 0.8195
_exptl_absorpt_correction_T_min 0.7696
_exptl_absorpt_correction_type multi-scan
_exptl_crystal_colour colorless
_exptl_crystal_density_diffrn 1.283
_exptl_crystal_density_method 'not measured'
_exptl_crystal_description prismatic
_exptl_crystal_F_000 1500
_exptl_crystal_size_max 0.20
_exptl_crystal_size_mid 0.15
_exptl_crystal_size_min 0.15
_refine_diff_density_max 0.207
_refine_diff_density_min -0.172
_refine_diff_density_rms 0.033
_refine_ls_abs_structure_details 'Flack H D (1983), Acta Cryst. A39, 876-881'
_refine_ls_abs_structure_Flack 0.03(2)
_refine_ls_extinction_method none
_refine_ls_goodness_of_fit_ref 1.033
_refine_ls_hydrogen_treatment constr
_refine_ls_matrix_type full
_refine_ls_number_parameters 300
_refine_ls_number_reflns 4240
_refine_ls_number_restraints 1
_refine_ls_restrained_S_all 1.033
_refine_ls_R_factor_all 0.0384
_refine_ls_R_factor_gt 0.0365
_refine_ls_shift/su_max 0.000
_refine_ls_shift/su_mean 0.000
_refine_ls_structure_factor_coef Fsqd
_refine_ls_weighting_details 'calc w=1/[\s^2^(Fo^2^)+(0.0668P)^2^+0.3815P] where P=(Fo^2^+2Fc^2^)/3'
_refine_ls_weighting_scheme calc
_refine_ls_wR_factor_gt 0.0978
_refine_ls_wR_factor_ref 0.0995
_reflns_number_gt 4042
_reflns_number_total 4240
_reflns_threshold_expression >2sigma(I)
_cod_data_source_file c3cc48806c.txt
_cod_data_source_block 20131015
_cod_original_sg_symbol_H-M P6(1)
_cod_database_code 7111952

loop_
_symmetry_equiv_pos_as_xyz
'x, y, z'
'x-y, x, z+1/6'
'-y, x-y, z+1/3'
'-x, -y, z+1/2'
'-x+y, -x, z+2/3'
'y, -x+y, z+5/6'

loop_
_atom_site_label
_atom_site_type_symbol
_atom_site_fract_x
_atom_site_fract_y
_atom_site_fract_z
_atom_site_U_iso_or_equiv
_atom_site_adp_type
_atom_site_occupancy
_atom_site_symmetry_multiplicity
_atom_site_calc_flag
_atom_site_refinement_flags
P1 P 0.07731(5) 0.18366(5) 0.119494(18) 0.04272(13) Uani 1 1 d .
C1 C 0.0427(3) -0.0625(3) 0.10858(10) 0.0636(7) Uani 1 1 d .
H1A H 0.1385 -0.0215 0.1093 0.076 Uiso 1 1 calc R
H1B H 0.0106 -0.0788 0.1377 0.076 Uiso 1 1 calc R
C2 C 0.0042(2) 0.03249(19) 0.08705(7) 0.0416(4) Uani 1 1 d .
H2 H 0.0407 0.0535 0.0581 0.050 Uiso 1 1 calc R
C3 C -0.14693(19) -0.0340(2) 0.08528(7) 0.0420(4) Uani 1 1 d .
H3 H -0.1828 -0.0347 0.1136 0.050 Uiso 1 1 calc R
C4 C -0.2079(2) -0.1753(2) 0.06777(7) 0.0435(4) Uani 1 1 d .
H4 H -0.1963 -0.1734 0.0368 0.052 Uiso 1 1 calc R
C5 C -0.1518(2) -0.2548(2) 0.08886(9) 0.0534(5) Uani 1 1 d .
H5 H -0.1780 -0.2681 0.1189 0.064 Uiso 1 1 calc R
C6 C -0.2024(3) -0.3881(2) 0.06823(10) 0.0639(7) Uani 1 1 d .
H6B H -0.1727 -0.4398 0.0842 0.077 Uiso 1 1 calc R
H6A H -0.2986 -0.4360 0.0679 0.077 Uiso 1 1 calc R
C7 C -0.2000(3) -0.4758(3) 0.00097(11) 0.0706(8) Uani 1 1 d .
C8 C -0.1327(4) -0.4476(4) -0.04064(13) 0.0919(10) Uani 1 1 d .
H8A H -0.1697 -0.5275 -0.0572 0.138 Uiso 1 1 calc R
H8B H -0.0397 -0.4147 -0.0364 0.138 Uiso 1 1 calc R
H8C H -0.1447 -0.3822 -0.0554 0.138 Uiso 1 1 calc R
C9 C -0.4369(3) -0.2875(3) 0.04697(12) 0.0715(8) Uani 1 1 d .
C10 C -0.5736(3) -0.3700(4) 0.06462(17) 0.1030(13) Uani 1 1 d .
H10A H -0.5847 -0.3258 0.0888 0.154 Uiso 1 1 calc R
H10B H -0.5864 -0.4547 0.0733 0.154 Uiso 1 1 calc R
H10C H -0.6375 -0.3825 0.0431 0.154 Uiso 1 1 calc R
C11 C -0.2780(3) 0.0625(3) 0.06492(11) 0.0707(8) Uani 1 1 d .
C12 C -0.2944(4) 0.1415(4) 0.02995(17) 0.1091(15) Uani 1 1 d .
H12C H -0.2703 0.2281 0.0404 0.164 Uiso 1 1 calc R
H12B H -0.3851 0.0971 0.0207 0.164 Uiso 1 1 calc R
H12A H -0.2382 0.1495 0.0064 0.164 Uiso 1 1 calc R
C13 C 0.0633(2) 0.3138(2) 0.09281(7) 0.0456(5) Uani 1 1 d .
C14 C 0.0832(2) 0.3392(2) 0.04969(8) 0.0515(5) Uani 1 1 d .
H14 H 0.0974 0.2834 0.0320 0.062 Uiso 1 1 calc R
C15 C 0.0818(3) 0.4490(3) 0.03286(9) 0.0611(6) Uani 1 1 d .
H15 H 0.0947 0.4664 0.0038 0.073 Uiso 1 1 calc R
C16 C 0.0615(3) 0.5313(3) 0.05878(12) 0.0711(8) Uani 1 1 d .
H16 H 0.0612 0.6048 0.0473 0.085 Uiso 1 1 calc R
C17 C 0.0415(3) 0.5064(3) 0.10140(12) 0.0790(9) Uani 1 1 d .
H17 H 0.0275 0.5627 0.1189 0.095 Uiso 1 1 calc R
C18 C 0.0422(3) 0.3982(3) 0.11867(10) 0.0662(7) Uani 1 1 d .
H18 H 0.0284 0.3815 0.1478 0.079 Uiso 1 1 calc R
C19 C 0.2535(2) 0.2392(2) 0.12144(8) 0.0477(5) Uani 1 1 d .
C20 C 0.3156(3) 0.2692(4) 0.16040(10) 0.0873(10) Uani 1 1 d .
H20 H 0.2677 0.2605 0.1851 0.105 Uiso 1 1 calc R
C21 C 0.4496(4) 0.3123(5) 0.16268(13) 0.1123(17) Uani 1 1 d .
H21 H 0.4919 0.3342 0.1890 0.135 Uiso 1 1 calc R
C22 C 0.5205(3) 0.3231(4) 0.12710(13) 0.0898(11) Uani 1 1 d .
H22 H 0.6105 0.3518 0.1291 0.108 Uiso 1 1 calc R
C23 C 0.4594(3) 0.2920(3) 0.08854(12) 0.0719(7) Uani 1 1 d .
H23 H 0.5078 0.2982 0.0642 0.086 Uiso 1 1 calc R
C24 C 0.3258(2) 0.2510(3) 0.08513(9) 0.0560(6) Uani 1 1 d .
H24 H 0.2850 0.2316 0.0586 0.067 Uiso 1 1 calc R
O1 O 0.01812(18) 0.15750(19) 0.16303(5) 0.0610(4) Uani 1 1 d .
O2 O -0.3446(3) 0.0209(4) 0.09576(11) 0.1220(12) Uani 1 1 d .
O3 O -0.17871(15) 0.04079(15) 0.05572(5) 0.0485(3) Uani 1 1 d .
O4 O -0.34692(15) -0.24592(16) 0.07851(5) 0.0533(4) Uani 1 1 d .
O5 O -0.01154(17) -0.18421(17) 0.08644(7) 0.0647(5) Uani 1 1 d .
O6 O -0.1524(2) -0.36816(17) 0.02531(7) 0.0661(5) Uani 1 1 d .
O7 O -0.2863(3) -0.5826(2) 0.01263(10) 0.1000(8) Uani 1 1 d .
O8 O -0.4095(3) -0.2597(4) 0.01091(10) 0.1322(14) Uani 1 1 d .

loop_
_atom_site_aniso_label
_atom_site_aniso_U_11
_atom_site_aniso_U_22
_atom_site_aniso_U_33
_atom_site_aniso_U_23
_atom_site_aniso_U_13
_atom_site_aniso_U_12
P1 0.0382(2) 0.0518(3) 0.0346(2) -0.0005(2) 0.0015(2) 0.0198(2)
C1 0.0510(13) 0.0569(14) 0.084(2) 0.0049(12) -0.0154(12) 0.0279(11)
C2 0.0386(9) 0.0444(10) 0.0409(11) 0.0018(8) 0.0006(8) 0.0202(8)
C3 0.0415(10) 0.0476(11) 0.0387(10) 0.0036(8) 0.0019(8) 0.0235(9)
C4 0.0385(10) 0.0456(10) 0.0443(12) 0.0058(9) 0.0053(8) 0.0194(9)
C5 0.0474(12) 0.0467(11) 0.0657(15) 0.0129(10) 0.0045(10) 0.0232(10)
C6 0.0549(13) 0.0427(12) 0.093(2) 0.0142(12) 0.0094(13) 0.0237(11)
C7 0.0699(17) 0.0493(15) 0.097(2) -0.0014(13) -0.0113(15) 0.0331(13)
C8 0.117(3) 0.0691(19) 0.095(3) -0.0136(17) -0.002(2) 0.050(2)
C9 0.0534(15) 0.0527(14) 0.096(2) 0.0036(13) -0.0161(14) 0.0172(12)
C10 0.0412(14) 0.076(2) 0.174(4) 0.003(2) -0.0113(19) 0.0157(14)
C11 0.0626(16) 0.0789(18) 0.087(2) -0.0035(16) -0.0043(15) 0.0476(15)
C12 0.102(3) 0.106(3) 0.154(4) 0.023(3) -0.017(3) 0.078(3)
C13 0.0398(10) 0.0462(11) 0.0487(12) -0.0053(9) -0.0031(8) 0.0199(9)
C14 0.0528(12) 0.0529(12) 0.0504(13) -0.0025(10) 0.0010(10) 0.0278(10)
C15 0.0544(13) 0.0598(14) 0.0680(17) 0.0058(12) -0.0046(11) 0.0276(12)
C16 0.0621(15) 0.0535(14) 0.103(2) -0.0037(14) -0.0195(15) 0.0331(12)
C17 0.090(2) 0.0779(19) 0.091(2) -0.0294(16) -0.0180(17) 0.0583(18)
C18 0.0762(16) 0.0804(18) 0.0565(15) -0.0151(13) -0.0068(13) 0.0500(15)
C19 0.0370(9) 0.0530(11) 0.0477(12) 0.0013(10) -0.0033(9) 0.0185(9)
C20 0.0578(16) 0.133(3) 0.0527(18) 0.0023(17) -0.0079(12) 0.0342(18)
C21 0.0629(19) 0.176(5) 0.073(2) 0.011(2) -0.0272(17) 0.041(2)
C22 0.0434(13) 0.112(3) 0.102(3) 0.021(2) -0.0091(16) 0.0304(16)
C23 0.0462(13) 0.0796(19) 0.083(2) 0.0119(15) 0.0092(13) 0.0266(13)
C24 0.0443(12) 0.0637(14) 0.0518(13) 0.0014(11) 0.0025(10) 0.0210(10)
O1 0.0584(9) 0.0762(11) 0.0424(9) 0.0011(8) 0.0079(7) 0.0292(9)
O2 0.118(2) 0.193(3) 0.116(2) 0.024(2) 0.0313(19) 0.124(3)
O3 0.0455(8) 0.0460(8) 0.0575(9) 0.0050(6) -0.0025(7) 0.0256(7)
O4 0.0368(7) 0.0551(9) 0.0592(10) 0.0018(7) 0.0032(6) 0.0164(6)
O5 0.0462(9) 0.0518(9) 0.1009(15) 0.0060(9) -0.0019(9) 0.0281(8)
O6 0.0660(11) 0.0423(9) 0.0875(13) 0.0028(8) 0.0119(10) 0.0252(8)
O7 0.1014(18) 0.0508(12) 0.124(2) -0.0042(12) -0.0004(16) 0.0204(12)
O8 0.0902(18) 0.160(3) 0.080(2) 0.0138(19) -0.0344(15) 0.0133(18)

loop_
_atom_type_symbol
_atom_type_description
_atom_type_scat_dispersion_real
_atom_type_scat_dispersion_imag
_atom_type_scat_source
C C 0.0181 0.0091 'International Tables Vol C Tables 4.2.6.8 and 6.1.1.4'
H H 0.0000 0.0000 'International Tables Vol C Tables 4.2.6.8 and 6.1.1.4'
O O 0.0492 0.0322 'International Tables Vol C Tables 4.2.6.8 and 6.1.1.4'
P P 0.2955 0.4335 'International Tables Vol C Tables 4.2.6.8 and 6.1.1.4'

loop_
_geom_angle_atom_site_label_1
_geom_angle_atom_site_label_2
_geom_angle_atom_site_label_3
_geom_angle
O1 P1 C13 111.65(11)
O1 P1 C19 111.48(11)
C13 P1 C19 106.05(10)
O1 P1 C2 111.54(10)
C13 P1 C2 110.75(10)
C19 P1 C2 105.06(10)
O5 C1 C2 111.1(2)
O5 C1 H1A 109.4
C2 C1 H1A 109.4
O5 C1 H1B 109.4
C2 C1 H1B 109.4
H1A C1 H1B 108.0
C3 C2 C1 109.04(17)
C3 C2 P1 111.77(14)
C1 C2 P1 106.48(16)
C3 C2 H2 109.8
C1 C2 H2 109.8
P1 C2 H2 109.8
O3 C3 C2 107.19(16)
O3 C3 C4 107.29(17)
C2 C3 C4 110.80(17)
O3 C3 H3 110.5
C2 C3 H3 110.5
C4 C3 H3 110.5
O4 C4 C5 104.58(16)
O4 C4 C3 108.31(17)
C5 C4 C3 112.79(19)
O4 C4 H4 110.3
C5 C4 H4 110.3
C3 C4 H4 110.3
O5 C5 C6 108.6(2)
O5 C5 C4 110.13(17)
C6 C5 C4 112.0(2)
O5 C5 H5 108.7
C6 C5 H5 108.7
C4 C5 H5 108.7
O6 C6 C5 108.6(2)
O6 C6 H6B 110.0
C5 C6 H6B 110.0
O6 C6 H6A 110.0
C5 C6 H6A 110.0
H6B C6 H6A 108.4
O7 C7 O6 122.7(3)
O7 C7 C8 125.3(3)
O6 C7 C8 112.0(3)
C7 C8 H8A 109.5
C7 C8 H8B 109.5
H8A C8 H8B 109.5
C7 C8 H8C 109.5
H8A C8 H8C 109.5
H8B C8 H8C 109.5
O8 C9 O4 123.7(3)
O8 C9 C10 126.0(3)
O4 C9 C10 110.3(3)
C9 C10 H10A 109.5
C9 C10 H10B 109.5
H10A C10 H10B 109.5
C9 C10 H10C 109.5
H10A C10 H10C 109.5
H10B C10 H10C 109.5
O2 C11 O3 123.5(3)
O2 C11 C12 126.3(3)
O3 C11 C12 110.2(3)
C11 C12 H12C 109.5
C11 C12 H12B 109.5
H12C C12 H12B 109.5
C11 C12 H12A 109.5
H12C C12 H12A 109.5
H12B C12 H12A 109.5
C14 C13 C18 119.4(2)
C14 C13 P1 123.94(17)
C18 C13 P1 116.4(2)
C13 C14 C15 119.5(2)
C13 C14 H14 120.2
C15 C14 H14 120.2
C16 C15 C14 120.3(3)
C16 C15 H15 119.8
C14 C15 H15 119.8
C17 C16 C15 120.4(3)
C17 C16 H16 119.8
C15 C16 H16 119.8
C16 C17 C18 120.2(3)
C16 C17 H17 119.9
C18 C17 H17 119.9
C17 C18 C13 120.2(3)
C17 C18 H18 119.9
C13 C18 H18 119.9
C20 C19 C24 119.4(2)
C20 C19 P1 118.5(2)
C24 C19 P1 122.05(18)
C19 C20 C21 119.6(3)
C19 C20 H20 120.2
C21 C20 H20 120.2
C22 C21 C20 121.0(3)
C22 C21 H21 119.5
C20 C21 H21 119.5
C21 C22 C23 119.7(3)
C21 C22 H22 120.1
C23 C22 H22 120.1
C22 C23 C24 120.6(3)
C22 C23 H23 119.7
C24 C23 H23 119.7
C19 C24 C23 119.6(3)
C19 C24 H24 120.2
C23 C24 H24 120.2
C11 O3 C3 119.0(2)
C9 O4 C4 119.0(2)
C1 O5 C5 111.3(2)
C7 O6 C6 116.2(2)

loop_
_geom_bond_atom_site_label_1
_geom_bond_atom_site_label_2
_geom_bond_distance
P1 O1 1.4912(18)
P1 C13 1.809(2)
P1 C19 1.818(2)
P1 C2 1.833(2)
C1 O5 1.412(3)
C1 C2 1.542(3)
C1 H1A 0.9700
C1 H1B 0.9700
C2 C3 1.529(3)
C2 H2 0.9800
C3 O3 1.442(2)
C3 C4 1.531(3)
C3 H3 0.9800
C4 O4 1.442(2)
C4 C5 1.525(3)
C4 H4 0.9800
C5 O5 1.417(3)
C5 C6 1.504(4)
C5 H5 0.9800
C6 O6 1.439(4)
C6 H6B 0.9700
C6 H6A 0.9700
C7 O7 1.200(4)
C7 O6 1.329(4)
C7 C8 1.473(5)
C8 H8A 0.9600
C8 H8B 0.9600
C8 H8C 0.9600
C9 O8 1.176(5)
C9 O4 1.343(4)
C9 C10 1.495(5)
C10 H10A 0.9600
C10 H10B 0.9600
C10 H10C 0.9600
C11 O2 1.182(4)
C11 O3 1.334(3)
C11 C12 1.503(5)
C12 H12C 0.9600
C12 H12B 0.9600
C12 H12A 0.9600
C13 C14 1.380(3)
C13 C18 1.388(3)
C14 C15 1.390(4)
C14 H14 0.9300
C15 C16 1.365(4)
C15 H15 0.9300
C16 C17 1.363(5)
C16 H16 0.9300
C17 C18 1.375(5)
C17 H17 0.9300
C18 H18 0.9300
C19 C20 1.373(4)
C19 C24 1.382(3)
C20 C21 1.382(5)
C20 H20 0.9300
C21 C22 1.356(6)
C21 H21 0.9300
C22 C23 1.357(5)
C22 H22 0.9300
C23 C24 1.385(4)
C23 H23 0.9300
C24 H24 0.9300

loop_
_geom_torsion_atom_site_label_1
_geom_torsion_atom_site_label_2
_geom_torsion_atom_site_label_3
_geom_torsion_atom_site_label_4
_geom_torsion
O5 C1 C2 C3 58.0(3)
O5 C1 C2 P1 178.75(18)
O1 P1 C2 C3 54.31(18)
C13 P1 C2 C3 -70.69(17)
C19 P1 C2 C3 175.22(15)
O1 P1 C2 C1 -64.67(18)
C13 P1 C2 C1 170.33(16)
C19 P1 C2 C1 56.25(18)
C1 C2 C3 O3 -165.34(19)
P1 C2 C3 O3 77.22(19)
C1 C2 C3 C4 -48.6(2)
P1 C2 C3 C4 -166.02(14)
O3 C3 C4 O4 -80.3(2)
C2 C3 C4 O4 163.00(17)
O3 C3 C4 C5 164.45(17)
C2 C3 C4 C5 47.7(2)
O4 C4 C5 O5 -170.7(2)
C3 C4 C5 O5 -53.3(3)
O4 C4 C5 C6 68.3(2)
C3 C4 C5 C6 -174.18(19)
O5 C5 C6 O6 -56.1(3)
C4 C5 C6 O6 65.7(3)
O1 P1 C13 C14 -165.62(19)
C19 P1 C13 C14 72.8(2)
C2 P1 C13 C14 -40.7(2)
O1 P1 C13 C18 20.0(2)
C19 P1 C13 C18 -101.6(2)
C2 P1 C13 C18 144.91(19)
C18 C13 C14 C15 0.0(4)
P1 C13 C14 C15 -174.24(19)
C13 C14 C15 C16 0.3(4)
C14 C15 C16 C17 -0.4(4)
C15 C16 C17 C18 0.2(5)
C16 C17 C18 C13 0.1(5)
C14 C13 C18 C17 -0.2(4)
P1 C13 C18 C17 174.5(2)
O1 P1 C19 C20 -9.2(3)
C13 P1 C19 C20 112.5(3)
C2 P1 C19 C20 -130.2(3)
O1 P1 C19 C24 170.4(2)
C13 P1 C19 C24 -67.9(2)
C2 P1 C19 C24 49.4(2)
C24 C19 C20 C21 0.8(6)
P1 C19 C20 C21 -179.6(4)
C19 C20 C21 C22 -1.3(8)
C20 C21 C22 C23 0.4(8)
C21 C22 C23 C24 0.9(6)
C20 C19 C24 C23 0.5(4)
P1 C19 C24 C23 -179.1(2)
C22 C23 C24 C19 -1.3(5)
O2 C11 O3 C3 -2.0(5)
C12 C11 O3 C3 -179.8(3)
C2 C3 O3 C11 -140.1(2)
C4 C3 O3 C11 100.9(2)
O8 C9 O4 C4 -7.0(5)
C10 C9 O4 C4 174.2(2)
C5 C4 O4 C9 -123.9(2)
C3 C4 O4 C9 115.6(2)
C2 C1 O5 C5 -65.9(3)
C6 C5 O5 C1 -174.9(2)
C4 C5 O5 C1 62.2(3)
O7 C7 O6 C6 5.0(4)
C8 C7 O6 C6 -173.9(3)
C5 C6 O6 C7 -172.7(2)
